data_7029200
loop_
_publ_author_name
'Metherell, Alexander J.'
'Cullen, William'
'Stephenson, Andrew'
'Hunter, Christopher A.'
'Ward, Michael D.'

_publ_section_title
;
 Fac and mer isomers of Ru(II) tris(pyrazolyl-pyridine) complexes as
 models for the vertices of coordination cages: structural
 characterisation and hydrogen-bonding characteristics.
;
_journal_issue 1
_journal_name_full 'Dalton transactions (Cambridge, England : 2003)'
_journal_page_first 71
_journal_page_last 84
_journal_paper_doi 10.1039/c3dt52479e
_journal_volume 43
_journal_year 2014
_chemical_formula_moiety 'C24 H21 N9 Ru, 2(F6 P), 2(C2 H3 N)'
_chemical_formula_sum 'C28 H27 F12 N11 P2 Ru'
_chemical_formula_weight 908.62
_chemical_name_systematic
; 
 ? 
;
_space_group_IT_number 14
_symmetry_cell_setting monoclinic
_symmetry_space_group_name_Hall '-P 2ybc'
_symmetry_space_group_name_H-M 'P 1 21/c 1'
_atom_sites_solution_hydrogens geom
_atom_sites_solution_primary direct
_atom_sites_solution_secondary difmap
_audit_creation_method SHELXL-97
_cell_angle_alpha 90.00
_cell_angle_beta 121.776(4)
_cell_angle_gamma 90.00
_cell_formula_units_Z 4
_cell_length_a 14.3036(9)
_cell_length_b 13.2235(8)
_cell_length_c 23.5081(16)
_cell_measurement_reflns_used 1852
_cell_measurement_temperature 100(2)
_cell_measurement_theta_max 20.38
_cell_measurement_theta_min 2.83
_cell_volume 3780.0(4)
_computing_cell_refinement 'Bruker SAINT'
_computing_data_collection 'Bruker APEX2'
_computing_data_reduction 'Bruker SAINT'
_computing_molecular_graphics 'Bruker SHELXTL'
_computing_publication_material 'Bruker SHELXTL'
_computing_structure_refinement 'SHELXL-97 (Sheldrick, 2008)'
_computing_structure_solution 'SHELXS-97 (Sheldrick, 2008)'
_diffrn_ambient_temperature 100(2)
_diffrn_measured_fraction_theta_full 0.998
_diffrn_measured_fraction_theta_max 0.998
_diffrn_measurement_device_type 'Bruker APEX-II CCD'
_diffrn_measurement_method '\f and \w scans'
_diffrn_radiation_monochromator graphite
_diffrn_radiation_source 'sealed tube'
_diffrn_radiation_type MoK\a
_diffrn_radiation_wavelength 0.71073
_diffrn_reflns_av_R_equivalents 0.0944
_diffrn_reflns_av_sigmaI/netI 0.0963
_diffrn_reflns_limit_h_max 14
_diffrn_reflns_limit_h_min -15
_diffrn_reflns_limit_k_max 12
_diffrn_reflns_limit_k_min -14
_diffrn_reflns_limit_l_max 26
_diffrn_reflns_limit_l_min -26
_diffrn_reflns_number 20044
_diffrn_reflns_theta_full 23.26
_diffrn_reflns_theta_max 23.26
_diffrn_reflns_theta_min 1.67
_exptl_absorpt_coefficient_mu 0.596
_exptl_absorpt_correction_T_max 0.8653
_exptl_absorpt_correction_T_min 0.7965
_exptl_absorpt_correction_type multi-scan
_exptl_absorpt_process_details sadabs
_exptl_crystal_colour yellow
_exptl_crystal_density_diffrn 1.597
_exptl_crystal_density_method 'not measured'
_exptl_crystal_description block
_exptl_crystal_F_000 1816
_exptl_crystal_size_max 0.40
_exptl_crystal_size_mid 0.30
_exptl_crystal_size_min 0.25
_refine_diff_density_max 2.145
_refine_diff_density_min -0.537
_refine_diff_density_rms 0.154
_refine_ls_extinction_method none
_refine_ls_goodness_of_fit_ref 1.047
_refine_ls_hydrogen_treatment constr
_refine_ls_matrix_type full
_refine_ls_number_parameters 491
_refine_ls_number_reflns 5413
_refine_ls_number_restraints 327
_refine_ls_restrained_S_all 1.029
_refine_ls_R_factor_all 0.1437
_refine_ls_R_factor_gt 0.0858
_refine_ls_shift/su_max 0.000
_refine_ls_shift/su_mean 0.000
_refine_ls_structure_factor_coef Fsqd
_refine_ls_weighting_details 'calc w=1/[\s^2^(Fo^2^)+(0.1733P)^2^+8.1971P] where P=(Fo^2^+2Fc^2^)/3'
_refine_ls_weighting_scheme calc
_refine_ls_wR_factor_gt 0.2479
_refine_ls_wR_factor_ref 0.2955
_reflns_number_gt 3162
_reflns_number_total 5413
_reflns_threshold_expression >2sigma(I)
_cod_data_source_file c3dt52479e.txt
_cod_data_source_block 1547p-1bak
_cod_depositor_comments
;
The following automatic conversions were performed:

'_symmetry_cell_setting' value 'Monoclinic' changed to 'monoclinic'
according to
/usr/data/users/saulius/automatic-downloads/current/RSC/lib/dictionaries/cif_core.dic
dictionary named 'cif_core.dic' version 2.4.2 from 2011-04-26.

Automatic conversion script
Id: cif_fix_values 2281 2013-09-26 08:29:07Z andrius 
;
_cod_original_cell_volume 3779.9(4)
_cod_original_sg_symbol_H-M 'P 21/c'
_cod_database_code 7029200

loop_
_symmetry_equiv_pos_as_xyz
'x, y, z'
'-x, y+1/2, -z+1/2'
'-x, -y, -z'
'x, -y-1/2, z-1/2'

loop_
_atom_site_label
_atom_site_type_symbol
_atom_site_fract_x
_atom_site_fract_y
_atom_site_fract_z
_atom_site_U_iso_or_equiv
_atom_site_adp_type
_atom_site_occupancy
_atom_site_symmetry_multiplicity
_atom_site_calc_flag
_atom_site_refinement_flags
Ru1 Ru 0.32966(7) 0.48576(6) 0.16787(4) 0.0496(4) Uani 1 1 d .
N11A N 0.3511(8) 0.3517(7) 0.1316(5) 0.056(2) Uani 1 1 d U
N21A N 0.1559(9) 0.3959(8) 0.1977(5) 0.066(3) Uani 1 1 d U
H21A H 0.1462 0.4505 0.2138 0.080 Uiso 1 1 d R
N22A N 0.2241(8) 0.3891(6) 0.1759(4) 0.048(2) Uani 1 1 d U
N31A N 0.2832(7) 0.6162(6) 0.1966(4) 0.050(2) Uani 1 1 d U
N41A N 0.1481(8) 0.5110(7) 0.0143(5) 0.067(3) Uani 1 1 d U
H41A H 0.1639 0.4572 0.0007 0.080 Uiso 1 1 d R
N42A N 0.2008(7) 0.5409(7) 0.0789(4) 0.050(2) Uani 1 1 d U
N51A N 0.4648(9) 0.4499(7) 0.2587(5) 0.071(3) Uani 1 1 d U
N61A N 0.4578(10) 0.6178(8) 0.1210(6) 0.080(3) Uani 1 1 d U
H61A H 0.4002 0.6368 0.0843 0.096 Uiso 1 1 d R
N62A N 0.4543(8) 0.5596(8) 0.1665(6) 0.065(3) Uani 1 1 d U
C12A C 0.2859(10) 0.2727(8) 0.1283(6) 0.060(3) Uani 1 1 d U
C13A C 0.2934(11) 0.1762(10) 0.1046(6) 0.072(3) Uani 1 1 d U
H13A H 0.2510 0.1208 0.1045 0.086 Uiso 1 1 calc R
C14A C 0.3612(12) 0.1657(11) 0.0828(7) 0.077(4) Uani 1 1 d U
H14A H 0.3636 0.1028 0.0641 0.093 Uiso 1 1 calc R
C15A C 0.4227(10) 0.2364(9) 0.0860(6) 0.059(3) Uani 1 1 d U
H15A H 0.4715 0.2257 0.0707 0.071 Uiso 1 1 calc R
C16A C 0.4197(10) 0.3312(9) 0.1121(6) 0.058(3) Uani 1 1 d U
H16A H 0.4692 0.3823 0.1157 0.070 Uiso 1 1 calc R
C23A C 0.2155(10) 0.2946(9) 0.1526(6) 0.061(3) Uani 1 1 d U
C24A C 0.1325(11) 0.2354(10) 0.1606(6) 0.075(4) Uani 1 1 d U
H24A H 0.1077 0.1677 0.1482 0.090 Uiso 1 1 calc R
C25A C 0.1024(11) 0.3086(10) 0.1915(6) 0.068(3) Uani 1 1 d U
H25A H 0.0521 0.2982 0.2058 0.082 Uiso 1 1 calc R
C32A C 0.1983(8) 0.6688(7) 0.1467(5) 0.046(3) Uani 1 1 d U
C33A C 0.1544(9) 0.7545(8) 0.1591(6) 0.053(3) Uani 1 1 d U
H33A H 0.0931 0.7888 0.1235 0.063 Uiso 1 1 calc R
C34A C 0.2014(9) 0.7873(9) 0.2232(6) 0.056(3) Uani 1 1 d U
H34A H 0.1748 0.8464 0.2331 0.067 Uiso 1 1 calc R
C35A C 0.2888(10) 0.7334(9) 0.2739(6) 0.061(3) Uani 1 1 d U
H35A H 0.3216 0.7554 0.3190 0.073 Uiso 1 1 calc R
C36A C 0.3277(9) 0.6505(8) 0.2603(6) 0.051(3) Uani 1 1 d U
H36A H 0.3877 0.6149 0.2960 0.061 Uiso 1 1 calc R
C43A C 0.1545(8) 0.6253(8) 0.0808(5) 0.047(3) Uani 1 1 d U
C44A C 0.0691(10) 0.6514(9) 0.0154(6) 0.066(3) Uani 1 1 d U
H44A H 0.0215 0.7082 0.0026 0.079 Uiso 1 1 calc R
C45A C 0.0692(11) 0.5762(9) -0.0264(6) 0.077(4) Uani 1 1 d U
H45A H 0.0231 0.5722 -0.0737 0.092 Uiso 1 1 calc R
C52A C 0.5636(11) 0.4775(10) 0.2677(7) 0.078(3) Uani 1 1 d U
C53A C 0.6664(13) 0.4511(12) 0.3233(8) 0.103(5) Uani 1 1 d U
H53A H 0.7341 0.4695 0.3276 0.124 Uiso 1 1 calc R
C54A C 0.6607(15) 0.3970(13) 0.3702(9) 0.108(5) Uani 1 1 d U
H54A H 0.7278 0.3744 0.4080 0.130 Uiso 1 1 calc R
C55A C 0.5664(13) 0.3731(10) 0.3668(7) 0.089(5) Uani 1 1 d U
H55A H 0.5681 0.3395 0.4031 0.106 Uiso 1 1 calc R
C56A C 0.4680(11) 0.3976(9) 0.3105(6) 0.078(4) Uani 1 1 d U
H56A H 0.4012 0.3783 0.3071 0.094 Uiso 1 1 calc R
C63A C 0.5564(10) 0.5383(10) 0.2175(8) 0.071(3) Uani 1 1 d U
C64A C 0.6329(12) 0.5917(12) 0.1997(8) 0.094(4) Uani 1 1 d U
H64A H 0.7110 0.5912 0.2235 0.112 Uiso 1 1 calc R
C65A C 0.5574(14) 0.6423(12) 0.1384(9) 0.092(4) Uani 1 1 d U
H65A H 0.5769 0.6864 0.1144 0.110 Uiso 1 1 calc R
P11 P 0.0375(3) 0.0516(3) 0.27264(18) 0.0673(10) Uani 1 1 d .
F12 F -0.0856(7) 0.0120(6) 0.2273(4) 0.092(3) Uani 1 1 d .
F13 F 0.0804(11) -0.0607(8) 0.2934(6) 0.138(4) Uani 1 1 d .
F14 F 0.1572(8) 0.0974(10) 0.3185(5) 0.128(4) Uani 1 1 d .
F15 F 0.0206(7) 0.0549(6) 0.3346(4) 0.080(2) Uani 1 1 d .
F16 F -0.0031(8) 0.1653(6) 0.2549(5) 0.102(3) Uani 1 1 d .
F17 F 0.0536(10) 0.0496(8) 0.2106(5) 0.125(4) Uani 1 1 d .
P31 P 0.5000 0.5000 0.5000 0.093(2) Uani 1 2 d S
F32 F 0.4429(8) 0.5407(8) 0.4265(5) 0.115(3) Uani 1 1 d .
F33 F 0.6130(9) 0.4926(8) 0.5030(7) 0.133(4) Uani 1 1 d .
F34 F 0.4736(11) 0.3866(8) 0.4765(6) 0.138(4) Uani 1 1 d .
P21 P 0.0000 0.5000 0.5000 0.0479(11) Uani 1 2 d S
F22 F 0.1015(9) 0.5292(12) 0.4960(5) 0.171(6) Uani 1 1 d .
F23 F -0.0725(6) 0.5009(5) 0.4201(3) 0.073(2) Uani 1 1 d .
F24 F 0.0243(11) 0.3874(7) 0.4969(4) 0.149(5) Uani 1 1 d .
N13S N 0.7113(14) 0.2852(11) 0.0024(8) 0.131(6) Uani 1 1 d U
C11S C 0.8088(14) 0.1584(16) 0.0946(8) 0.120(6) Uani 1 1 d U
H11A H 0.8361 0.1095 0.0798 0.144 Uiso 1 1 d R
H11B H 0.8631 0.1921 0.1350 0.144 Uiso 1 1 d R
H11C H 0.7634 0.1278 0.1058 0.144 Uiso 1 1 d R
C12S C 0.7532(15) 0.2288(14) 0.0463(8) 0.100(5) Uani 1 1 d U
N43S N 0.1607(10) 0.1861(9) 0.4630(5) 0.081(4) Uani 1 1 d U
C41S C 0.1389(13) 0.3423(11) 0.3911(7) 0.083(4) Uani 1 1 d U
H41E H 0.1316 0.4029 0.4125 0.124 Uiso 1 1 calc R
H41F H 0.0720 0.3334 0.3470 0.124 Uiso 1 1 calc R
H41G H 0.2023 0.3499 0.3861 0.124 Uiso 1 1 calc R
C42S C 0.1548(13) 0.2546(11) 0.4323(7) 0.081(4) Uani 1 1 d U

loop_
_atom_site_aniso_label
_atom_site_aniso_U_11
_atom_site_aniso_U_22
_atom_site_aniso_U_33
_atom_site_aniso_U_23
_atom_site_aniso_U_13
_atom_site_aniso_U_12
Ru1 0.0362(6) 0.0281(5) 0.0465(6) -0.0102(4) -0.0043(4) 0.0037(4)
N11A 0.037(5) 0.042(5) 0.055(5) -0.001(4) 0.001(4) 0.011(4)
N21A 0.072(6) 0.052(5) 0.053(6) -0.003(4) 0.018(5) 0.000(5)
N22A 0.048(5) 0.036(4) 0.041(5) -0.001(4) 0.009(4) -0.007(4)
N31A 0.033(4) 0.031(4) 0.051(5) -0.011(4) -0.002(4) -0.010(4)
N41A 0.060(6) 0.043(5) 0.054(5) -0.013(4) 0.000(5) 0.006(4)
N42A 0.040(5) 0.035(5) 0.045(5) -0.012(4) 0.002(4) 0.001(4)
N51A 0.055(5) 0.039(5) 0.062(6) -0.020(4) -0.009(5) 0.012(4)
N61A 0.068(6) 0.061(7) 0.091(7) -0.024(5) 0.028(6) -0.010(5)
N62A 0.042(5) 0.047(6) 0.083(7) -0.024(5) 0.017(5) 0.001(4)
C12A 0.054(6) 0.032(5) 0.045(6) 0.002(4) -0.009(4) 0.003(4)
C13A 0.062(7) 0.047(6) 0.055(7) -0.001(5) -0.004(5) 0.007(5)
C14A 0.061(8) 0.066(7) 0.066(7) -0.012(6) 0.006(6) 0.013(6)
C15A 0.056(7) 0.046(6) 0.052(6) -0.007(5) 0.011(5) 0.016(5)
C16A 0.037(6) 0.046(6) 0.052(6) -0.001(5) -0.003(5) 0.000(5)
C23A 0.051(6) 0.043(5) 0.043(5) -0.004(4) -0.008(4) 0.003(5)
C24A 0.070(7) 0.044(6) 0.057(7) 0.003(5) -0.004(5) -0.007(5)
C25A 0.062(7) 0.070(7) 0.061(7) 0.004(6) 0.024(5) -0.007(6)
C32A 0.033(5) 0.028(5) 0.052(5) -0.005(4) 0.005(4) -0.004(4)
C33A 0.043(6) 0.037(6) 0.062(6) -0.004(5) 0.018(5) 0.000(4)
C34A 0.043(6) 0.044(6) 0.069(6) -0.015(5) 0.022(5) -0.002(5)
C35A 0.055(6) 0.044(6) 0.061(6) -0.013(5) 0.016(5) -0.010(5)
C36A 0.041(5) 0.034(5) 0.054(6) -0.013(5) 0.008(5) -0.014(4)
C43A 0.036(5) 0.034(5) 0.050(5) -0.004(4) 0.009(4) 0.004(4)
C44A 0.050(6) 0.047(6) 0.060(6) 0.001(5) 0.002(5) 0.018(5)
C45A 0.065(7) 0.055(7) 0.055(6) 0.002(5) -0.007(6) 0.019(5)
C52A 0.045(5) 0.056(6) 0.078(7) -0.030(5) -0.006(5) 0.022(5)
C53A 0.073(7) 0.073(8) 0.090(8) -0.032(6) -0.007(7) 0.028(7)
C54A 0.088(8) 0.077(9) 0.081(8) -0.028(6) -0.009(8) 0.024(7)
C55A 0.082(8) 0.046(7) 0.058(7) -0.008(5) -0.019(6) 0.015(6)
C56A 0.070(7) 0.044(6) 0.055(6) -0.011(5) -0.012(5) 0.008(6)
C63A 0.040(5) 0.061(6) 0.092(7) -0.040(5) 0.021(5) 0.008(5)
C64A 0.050(7) 0.100(8) 0.116(9) -0.055(7) 0.033(6) -0.005(6)
C65A 0.084(8) 0.091(8) 0.107(8) -0.034(7) 0.054(7) -0.026(7)
P11 0.078(3) 0.068(2) 0.058(2) -0.0069(17) 0.037(2) -0.0089(19)
F12 0.091(6) 0.090(6) 0.064(5) 0.002(4) 0.020(4) -0.038(5)
F13 0.197(12) 0.100(8) 0.183(11) 0.044(8) 0.145(10) 0.058(8)
F14 0.082(6) 0.202(12) 0.101(7) -0.016(7) 0.049(6) -0.048(7)
F15 0.093(6) 0.090(6) 0.059(5) -0.021(4) 0.040(4) -0.034(5)
F16 0.135(8) 0.069(6) 0.124(7) -0.005(5) 0.084(7) -0.025(5)
F17 0.215(12) 0.105(7) 0.115(8) -0.019(6) 0.129(9) -0.031(7)
P31 0.092(5) 0.083(5) 0.124(6) 0.043(4) 0.071(4) 0.021(3)
F32 0.100(7) 0.122(8) 0.126(8) 0.052(7) 0.062(7) 0.013(6)
F33 0.113(8) 0.155(10) 0.171(11) 0.058(8) 0.103(9) 0.030(7)
F34 0.215(13) 0.089(8) 0.154(10) 0.015(7) 0.128(10) -0.007(8)
P21 0.046(3) 0.027(2) 0.046(2) 0.0011(16) 0.008(2) -0.0008(17)
F22 0.084(7) 0.35(2) 0.077(7) -0.047(9) 0.044(6) -0.103(10)
F23 0.078(5) 0.060(5) 0.051(4) 0.003(3) 0.013(4) -0.001(4)
F24 0.225(13) 0.062(6) 0.069(6) -0.002(4) 0.015(7) 0.048(7)
N13S 0.144(13) 0.082(10) 0.087(10) -0.014(7) 0.007(9) -0.040(9)
C11S 0.100(13) 0.148(15) 0.072(11) 0.017(9) 0.018(9) -0.016(11)
C12S 0.101(12) 0.091(12) 0.058(9) -0.012(7) 0.007(9) -0.021(9)
N43S 0.099(9) 0.051(7) 0.058(7) 0.001(5) 0.019(6) -0.005(6)
C41S 0.107(11) 0.070(9) 0.071(9) 0.023(7) 0.047(8) -0.003(8)
C42S 0.105(10) 0.052(8) 0.069(9) 0.003(6) 0.033(8) 0.005(7)

loop_
_atom_type_symbol
_atom_type_description
_atom_type_scat_dispersion_real
_atom_type_scat_dispersion_imag
_atom_type_scat_source
C C 0.0033 0.0016 'International Tables Vol C Tables 4.2.6.8 and 6.1.1.4'
H H 0.0000 0.0000 'International Tables Vol C Tables 4.2.6.8 and 6.1.1.4'
F F 0.0171 0.0103 'International Tables Vol C Tables 4.2.6.8 and 6.1.1.4'
N N 0.0061 0.0033 'International Tables Vol C Tables 4.2.6.8 and 6.1.1.4'
P P 0.1023 0.0942 'International Tables Vol C Tables 4.2.6.8 and 6.1.1.4'
Ru Ru -1.2594 0.8363 'International Tables Vol C Tables 4.2.6.8 and 6.1.1.4'

loop_
_geom_angle_atom_site_label_1
_geom_angle_atom_site_label_2
_geom_angle_atom_site_label_3
_geom_angle
_geom_angle_site_symmetry_1
_geom_angle_site_symmetry_3
N51A Ru1 N62A 77.0(5) . .
N51A Ru1 N11A 88.2(4) . .
N62A Ru1 N11A 94.8(4) . .
N51A Ru1 N42A 172.6(4) . .
N62A Ru1 N42A 97.8(4) . .
N11A Ru1 N42A 97.6(3) . .
N51A Ru1 N22A 95.5(4) . .
N62A Ru1 N22A 169.4(4) . .
N11A Ru1 N22A 77.3(4) . .
N42A Ru1 N22A 90.3(4) . .
N51A Ru1 N31A 98.1(4) . .
N62A Ru1 N31A 92.3(4) . .
N11A Ru1 N31A 171.5(3) . .
N42A Ru1 N31A 76.6(3) . .
N22A Ru1 N31A 96.3(4) . .
C16A N11A C12A 115.7(11) . .
C16A N11A Ru1 128.7(8) . .
C12A N11A Ru1 115.6(9) . .
N22A N21A C25A 113.1(11) . .
N22A N21A H21A 123.5 . .
C25A N21A H21A 123.4 . .
N21A N22A C23A 107.1(10) . .
N21A N22A Ru1 136.0(8) . .
C23A N22A Ru1 116.9(9) . .
C32A N31A C36A 118.0(9) . .
C32A N31A Ru1 115.9(7) . .
C36A N31A Ru1 126.1(7) . .
C45A N41A N42A 112.1(10) . .
C45A N41A H41A 123.7 . .
N42A N41A H41A 124.2 . .
C43A N42A N41A 107.1(9) . .
C43A N42A Ru1 117.7(7) . .
N41A N42A Ru1 135.1(7) . .
C52A N51A C56A 116.5(11) . .
C52A N51A Ru1 115.7(11) . .
C56A N51A Ru1 127.7(10) . .
C65A N61A N62A 112.8(14) . .
C65A N61A H61A 123.7 . .
N62A N61A H61A 123.5 . .
N61A N62A C63A 110.7(12) . .
N61A N62A Ru1 133.2(9) . .
C63A N62A Ru1 115.6(11) . .
N11A C12A C13A 121.0(14) . .
N11A C12A C23A 115.2(11) . .
C13A C12A C23A 123.8(13) . .
C14A C13A C12A 118.0(14) . .
C14A C13A H13A 121.0 . .
C12A C13A H13A 121.0 . .
C15A C14A C13A 122.1(15) . .
C15A C14A H14A 118.9 . .
C13A C14A H14A 118.9 . .
C14A C15A C16A 120.4(15) . .
C14A C15A H15A 119.8 . .
C16A C15A H15A 119.8 . .
N11A C16A C15A 122.5(12) . .
N11A C16A H16A 118.7 . .
C15A C16A H16A 118.7 . .
N22A C23A C12A 114.9(12) . .
N22A C23A C24A 109.9(12) . .
C12A C23A C24A 135.3(11) . .
C25A C24A C23A 100.4(11) . .
C25A C24A H24A 129.8 . .
C23A C24A H24A 129.8 . .
N21A C25A C24A 109.5(13) . .
N21A C25A H25A 125.3 . .
C24A C25A H25A 125.3 . .
N31A C32A C33A 122.1(10) . .
N31A C32A C43A 114.1(9) . .
C33A C32A C43A 123.8(10) . .
C34A C33A C32A 118.4(11) . .
C34A C33A H33A 120.8 . .
C32A C33A H33A 120.8 . .
C33A C34A C35A 119.0(11) . .
C33A C34A H34A 120.5 . .
C35A C34A H34A 120.5 . .
C36A C35A C34A 120.9(12) . .
C36A C35A H35A 119.5 . .
C34A C35A H35A 119.5 . .
C35A C36A N31A 121.6(11) . .
C35A C36A H36A 119.2 . .
N31A C36A H36A 119.2 . .
N42A C43A C44A 109.5(10) . .
N42A C43A C32A 115.6(9) . .
C44A C43A C32A 134.8(10) . .
C45A C44A C43A 105.7(10) . .
C45A C44A H44A 127.2 . .
C43A C44A H44A 127.2 . .
N41A C45A C44A 105.5(11) . .
N41A C45A H45A 127.3 . .
C44A C45A H45A 127.3 . .
N51A C52A C63A 114.6(11) . .
N51A C52A C53A 124.8(18) . .
C63A C52A C53A 120.6(17) . .
C54A C53A C52A 114.1(19) . .
C54A C53A H53A 123.0 . .
C52A C53A H53A 123.0 . .
C55A C54A C53A 124.4(17) . .
C55A C54A H54A 117.8 . .
C53A C54A H54A 117.8 . .
C54A C55A C56A 119.2(18) . .
C54A C55A H55A 120.4 . .
C56A C55A H55A 120.4 . .
C55A C56A N51A 120.8(16) . .
C55A C56A H56A 119.6 . .
N51A C56A H56A 119.6 . .
N62A C63A C52A 116.1(13) . .
N62A C63A C64A 104.9(14) . .
C52A C63A C64A 139.0(13) . .
C65A C64A C63A 102.7(12) . .
C65A C64A H64A 128.6 . .
C63A C64A H64A 128.6 . .
N61A C65A C64A 108.7(16) . .
N61A C65A H65A 125.6 . .
C64A C65A H65A 125.6 . .
F13 P11 F16 177.7(6) . .
F13 P11 F14 92.5(8) . .
F16 P11 F14 86.0(6) . .
F13 P11 F12 90.6(6) . .
F16 P11 F12 90.8(5) . .
F14 P11 F12 176.4(7) . .
F13 P11 F17 92.7(6) . .
F16 P11 F17 89.1(5) . .
F14 P11 F17 90.2(6) . .
F12 P11 F17 91.3(6) . .
F13 P11 F15 88.0(5) . .
F16 P11 F15 90.2(5) . .
F14 P11 F15 89.8(5) . .
F12 P11 F15 88.6(5) . .
F17 P11 F15 179.3(6) . .
F32 P31 F32 179.999(3) 3_666 .
F32 P31 F34 87.1(6) 3_666 .
F32 P31 F34 92.9(6) . .
F32 P31 F34 92.9(6) 3_666 3_666
F32 P31 F34 87.1(6) . 3_666
F34 P31 F34 180.0(10) . 3_666
F32 P31 F33 90.2(6) 3_666 .
F32 P31 F33 89.8(5) . .
F34 P31 F33 90.4(6) . .
F34 P31 F33 89.6(6) 3_666 .
F32 P31 F33 89.8(6) 3_666 3_666
F32 P31 F33 90.2(5) . 3_666
F34 P31 F33 89.6(6) . 3_666
F34 P31 F33 90.4(6) 3_666 3_666
F33 P31 F33 180.00(6) . 3_666
F24 P21 F24 179.998(5) . 3_566
F24 P21 F22 89.8(8) . .
F24 P21 F22 90.2(8) 3_566 .
F24 P21 F22 90.2(8) . 3_566
F24 P21 F22 89.8(8) 3_566 3_566
F22 P21 F22 179.998(3) . 3_566
F24 P21 F23 88.5(4) . .
F24 P21 F23 91.5(4) 3_566 .
F22 P21 F23 88.6(5) . .
F22 P21 F23 91.4(5) 3_566 .
F24 P21 F23 91.5(4) . 3_566
F24 P21 F23 88.5(4) 3_566 3_566
F22 P21 F23 91.4(5) . 3_566
F22 P21 F23 88.6(5) 3_566 3_566
F23 P21 F23 179.997(2) . 3_566
C12S C11S H11A 110.4 . .
C12S C11S H11B 108.7 . .
H11A C11S H11B 114.8 . .
C12S C11S H11C 110.7 . .
H11A C11S H11C 107.9 . .
H11B C11S H11C 104.3 . .
N13S C12S C11S 173(2) . .
C42S C41S H41E 109.5 . .
C42S C41S H41F 109.5 . .
H41E C41S H41F 109.5 . .
C42S C41S H41G 109.5 . .
H41E C41S H41G 109.5 . .
H41F C41S H41G 109.5 . .
N43S C42S C41S 175.9(18) . .

loop_
_geom_bond_atom_site_label_1
_geom_bond_atom_site_label_2
_geom_bond_distance
_geom_bond_site_symmetry_2
Ru1 N51A 2.042(10) .
Ru1 N62A 2.048(11) .
Ru1 N11A 2.059(10) .
Ru1 N42A 2.060(9) .
Ru1 N22A 2.062(10) .
Ru1 N31A 2.085(9) .
N11A C16A 1.311(15) .
N11A C12A 1.376(15) .
N21A N22A 1.320(13) .
N21A C25A 1.351(16) .
N21A H21A 0.8598 .
N22A C23A 1.344(14) .
N31A C32A 1.356(13) .
N31A C36A 1.359(13) .
N41A C45A 1.340(14) .
N41A N42A 1.350(13) .
N41A H41A 0.8574 .
N42A C43A 1.310(13) .
N51A C52A 1.364(19) .
N51A C56A 1.382(18) .
N61A C65A 1.299(18) .
N61A N62A 1.339(15) .
N61A H61A 0.8592 .
N62A C63A 1.343(16) .
C12A C13A 1.419(17) .
C12A C23A 1.424(18) .
C13A C14A 1.322(19) .
C13A H13A 0.9500 .
C14A C15A 1.258(18) .
C14A H14A 0.9500 .
C15A C16A 1.406(16) .
C15A H15A 0.9500 .
C16A H16A 0.9500 .
C23A C24A 1.514(19) .
C24A C25A 1.407(19) .
C24A H24A 0.9500 .
C25A H25A 0.9500 .
C32A C33A 1.399(15) .
C32A C43A 1.450(15) .
C33A C34A 1.358(16) .
C33A H33A 0.9500 .
C34A C35A 1.388(16) .
C34A H34A 0.9500 .
C35A C36A 1.342(16) .
C35A H35A 0.9500 .
C36A H36A 0.9500 .
C43A C44A 1.412(15) .
C44A C45A 1.399(17) .
C44A H44A 0.9500 .
C45A H45A 0.9500 .
C52A C63A 1.39(2) .
C52A C53A 1.403(18) .
C53A C54A 1.35(3) .
C53A H53A 0.9500 .
C54A C55A 1.35(2) .
C54A H54A 0.9500 .
C55A C56A 1.369(17) .
C55A H55A 0.9500 .
C56A H56A 0.9500 .
C63A C64A 1.53(2) .
C64A C65A 1.43(2) .
C64A H64A 0.9500 .
C65A H65A 0.9500 .
P11 F13 1.583(10) .
P11 F16 1.587(10) .
P11 F14 1.587(10) .
P11 F12 1.591(9) .
P11 F17 1.593(9) .
P11 F15 1.597(8) .
P31 F32 1.567(9) 3_666
P31 F32 1.567(9) .
P31 F34 1.574(11) .
P31 F34 1.574(11) 3_666
P31 F33 1.583(10) .
P31 F33 1.584(10) 3_666
P21 F24 1.539(9) .
P21 F24 1.540(9) 3_566
P21 F22 1.552(9) .
P21 F22 1.552(9) 3_566
P21 F23 1.598(7) .
P21 F23 1.598(7) 3_566
N13S C12S 1.15(2) .
C11S C12S 1.36(2) .
C11S H11A 0.9124 .
C11S H11B 0.9628 .
C11S H11C 0.9145 .
N43S C42S 1.134(16) .
C41S C42S 1.450(19) .
C41S H41E 0.9800 .
C41S H41F 0.9800 .
C41S H41G 0.9800 .

loop_
_geom_torsion_atom_site_label_1
_geom_torsion_atom_site_label_2
_geom_torsion_atom_site_label_3
_geom_torsion_atom_site_label_4
_geom_torsion
N51A Ru1 N11A C16A -80.2(10)
N62A Ru1 N11A C16A -3.4(10)
N42A Ru1 N11A C16A 95.1(10)
N22A Ru1 N11A C16A -176.2(10)
N31A Ru1 N11A C16A 142(2)
N51A Ru1 N11A C12A 98.7(8)
N62A Ru1 N11A C12A 175.5(8)
N42A Ru1 N11A C12A -86.0(8)
N22A Ru1 N11A C12A 2.6(7)
N31A Ru1 N11A C12A -39(3)
C25A N21A N22A C23A 1.4(13)
C25A N21A N22A Ru1 179.2(8)
N51A Ru1 N22A N21A 92.3(10)
N62A Ru1 N22A N21A 137(2)
N11A Ru1 N22A N21A 179.1(11)
N42A Ru1 N22A N21A -83.1(10)
N31A Ru1 N22A N21A -6.5(11)
N51A Ru1 N22A C23A -90.0(8)
N62A Ru1 N22A C23A -46(2)
N11A Ru1 N22A C23A -3.2(7)
N42A Ru1 N22A C23A 94.6(8)
N31A Ru1 N22A C23A 171.2(8)
N51A Ru1 N31A C32A 174.5(8)
N62A Ru1 N31A C32A 97.3(8)
N11A Ru1 N31A C32A -48(3)
N42A Ru1 N31A C32A -0.2(8)
N22A Ru1 N31A C32A -89.0(8)
N51A Ru1 N31A C36A -7.8(10)
N62A Ru1 N31A C36A -84.9(9)
N11A Ru1 N31A C36A 129(2)
N42A Ru1 N31A C36A 177.6(10)
N22A Ru1 N31A C36A 88.7(9)
C45A N41A N42A C43A 1.4(15)
C45A N41A N42A Ru1 -178.1(10)
N51A Ru1 N42A C43A -44(4)
N62A Ru1 N42A C43A -89.4(9)
N11A Ru1 N42A C43A 174.7(9)
N22A Ru1 N42A C43A 97.4(9)
N31A Ru1 N42A C43A 1.0(9)
N51A Ru1 N42A N41A 135(3)
N62A Ru1 N42A N41A 90.1(12)
N11A Ru1 N42A N41A -5.8(12)
N22A Ru1 N42A N41A -83.1(12)
N31A Ru1 N42A N41A -179.4(12)
N62A Ru1 N51A C52A -9.1(8)
N11A Ru1 N51A C52A 86.2(9)
N42A Ru1 N51A C52A -55(4)
N22A Ru1 N51A C52A 163.3(8)
N31A Ru1 N51A C52A -99.6(8)
N62A Ru1 N51A C56A 173.9(11)
N11A Ru1 N51A C56A -90.8(10)
N42A Ru1 N51A C56A 128(3)
N22A Ru1 N51A C56A -13.7(10)
N31A Ru1 N51A C56A 83.4(10)
C65A N61A N62A C63A -2.5(15)
C65A N61A N62A Ru1 -174.0(9)
N51A Ru1 N62A N61A 179.4(11)
N11A Ru1 N62A N61A 92.4(11)
N42A Ru1 N62A N61A -6.0(11)
N22A Ru1 N62A N61A 134(2)
N31A Ru1 N62A N61A -82.8(11)
N51A Ru1 N62A C63A 8.3(8)
N11A Ru1 N62A C63A -78.7(8)
N42A Ru1 N62A C63A -177.1(8)
N22A Ru1 N62A C63A -37(3)
N31A Ru1 N62A C63A 106.1(8)
C16A N11A C12A C13A -0.5(15)
Ru1 N11A C12A C13A -179.6(8)
C16A N11A C12A C23A 177.2(10)
Ru1 N11A C12A C23A -1.9(12)
N11A C12A C13A C14A -3.1(17)
C23A C12A C13A C14A 179.4(11)
C12A C13A C14A C15A 4(2)
C13A C14A C15A C16A -1(2)
C12A N11A C16A C15A 3.4(16)
Ru1 N11A C16A C15A -177.7(8)
C14A C15A C16A N11A -2.7(18)
N21A N22A C23A C12A -178.5(9)
Ru1 N22A C23A C12A 3.1(12)
N21A N22A C23A C24A 0.0(12)
Ru1 N22A C23A C24A -178.3(7)
N11A C12A C23A N22A -0.8(14)
C13A C12A C23A N22A 176.8(10)
N11A C12A C23A C24A -178.8(11)
C13A C12A C23A C24A -1(2)
N22A C23A C24A C25A -1.2(12)
C12A C23A C24A C25A 176.9(13)
N22A N21A C25A C24A -2.3(14)
C23A C24A C25A N21A 2.0(13)
C36A N31A C32A C33A -1.7(16)
Ru1 N31A C32A C33A 176.3(8)
C36A N31A C32A C43A -178.6(9)
Ru1 N31A C32A C43A -0.6(12)
N31A C32A C33A C34A 2.4(17)
C43A C32A C33A C34A 178.9(11)
C32A C33A C34A C35A -1.8(18)
C33A C34A C35A C36A 0.7(19)
C34A C35A C36A N31A -0.1(19)
C32A N31A C36A C35A 0.5(16)
Ru1 N31A C36A C35A -177.2(9)
N41A N42A C43A C44A -0.2(14)
Ru1 N42A C43A C44A 179.5(8)
N41A N42A C43A C32A 178.7(10)
Ru1 N42A C43A C32A -1.7(14)
N31A C32A C43A N42A 1.5(15)
C33A C32A C43A N42A -175.3(11)
N31A C32A C43A C44A 179.9(13)
C33A C32A C43A C44A 3(2)
N42A C43A C44A C45A -1.1(15)
C32A C43A C44A C45A -179.6(13)
N42A N41A C45A C44A -2.0(16)
C43A C44A C45A N41A 1.8(16)
C56A N51A C52A C63A -174.0(11)
Ru1 N51A C52A C63A 8.7(14)
C56A N51A C52A C53A 4.2(18)
Ru1 N51A C52A C53A -173.1(10)
N51A C52A C53A C54A -2(2)
C63A C52A C53A C54A 176.0(13)
C52A C53A C54A C55A -3(2)
C53A C54A C55A C56A 5(2)
C54A C55A C56A N51A -3(2)
C52A N51A C56A C55A -1.7(17)
Ru1 N51A C56A C55A 175.2(9)
N61A N62A C63A C52A -179.4(10)
Ru1 N62A C63A C52A -6.3(14)
N61A N62A C63A C64A -0.2(13)
Ru1 N62A C63A C64A 172.9(7)
N51A C52A C63A N62A -1.5(16)
C53A C52A C63A N62A -179.8(11)
N51A C52A C63A C64A 179.6(13)
C53A C52A C63A C64A 1(2)
N62A C63A C64A C65A 2.5(13)
C52A C63A C64A C65A -178.6(15)
N62A N61A C65A C64A 4.2(16)
C63A C64A C65A N61A -4.0(15)
